data_2108172
loop_
_publ_author_name
'Bull, Craig L.'
'Funnell, Nicholas P.'
'Pulham, Colin R.'
'Marshall, William G.'
'Allan, David R.'

_publ_section_title
;
 A new high-pressure polymorph of phosphoric acid
;
_journal_issue 6
_journal_name_full 'Acta Crystallographica Section B'
_journal_page_first 1068
_journal_page_last 1074
_journal_paper_doi 10.1107/S205252061701441X
_journal_volume 73
_journal_year 2017
_chemical_compound_source 'Sigma Aldrich'
_chemical_formula_moiety 'D3 O4 P'
_chemical_formula_sum 'D3 O4 P'
_chemical_formula_weight 101.01
_chemical_melting_point 315.5
_chemical_name_common 'Phosphoric acid'
_chemical_name_systematic
;
Phosphoric acid
;
_space_group_IT_number 19
_symmetry_cell_setting orthorhombic
_symmetry_Int_Tables_number 19
_symmetry_space_group_name_Hall 'P 2ac 2ab'
_symmetry_space_group_name_H-M 'P 21 21 21'
_cell_angle_alpha 90.0
_cell_angle_beta 90.0
_cell_angle_gamma 90.0
_cell_formula_units_Z 8
_cell_length_a 4.6206(5)
_cell_length_b 8.4810(9)
_cell_length_c 14.3880(14)
_cell_measurement_pressure 1.97
_cell_measurement_temperature 295
_cell_volume 563.83(10)
_diffrn_ambient_temperature 295
_diffrn_detector 'ZnS scintillator'
_diffrn_detector_type custom
_diffrn_measurement_device_type 'PEARL diffractometer'
_diffrn_radiation_monochromator none
_diffrn_radiation_type Neutron
_diffrn_source 'Pulsed neutron source'
_diffrn_source_target W
_exptl_absorpt_correction_type empirical
_exptl_absorpt_process_details
;
Calculated using custom ISIS routines.
;
_exptl_crystal_density_diffrn 2.38
_pd_char_colour white
_pd_instr_dist_spec/detc 800
_pd_instr_dist_src/spec 12800
_pd_instr_location 'ISIS Neutron Facility, Rutherford Appleton Laboratory'
_pd_meas_2theta_fixed 90
_pd_meas_scan_method Time-of-flight
_pd_proc_info_data_reduction
;
Custom ISIS software
;
_pd_proc_info_excluded_regions
;
?

;
_pd_proc_ls_background_function 'Chebychev polynomial'
_pd_proc_ls_pref_orient_corr
;
No requirement for preferred orientation correction
;
_pd_proc_ls_profile_function
;
Voigt function convoluted with a back-to-back double exponential.
;
_pd_proc_ls_prof_wR_factor 0.0392
_pd_spec_mounting 'TiZr Capsule'
_pd_spec_mount_mode transmission
_refine_ls_goodness_of_fit_all 1.20
_refine_ls_hydrogen_treatment refxyz
_refine_ls_matrix_type full
_refine_ls_number_parameters 84
_refine_ls_number_restraints 55
_refine_ls_R_Fsqd_factor 0.1002
_refine_ls_shift/su_max 0.02
_refine_ls_weighting_scheme sigma
_cod_data_source_file xk5045sup1.cif
_cod_data_source_block Phosphoric_acid_II_1.97_GPa
_cod_depositor_comments
;
The following automatic conversions were performed:

'_chemical_melting_point' value '315.5 K' was changed to '315.5' -
the value should be numeric and without a unit designator.

'_symmetry_cell_setting' value 'Orthorhombic' changed to
'orthorhombic' according to
/home/data/users/saulius/crontab/automatic-downloads/rss-feeds/IUCr/lib/dictionaries/cif_core.dic
dictionary named 'cif_core.dic' version 2.4.2 from 2011-04-26.

Automatic conversion script
Id: cif_fix_values 4973 2017-02-22 13:04:09Z antanas 
;
_cod_original_cell_volume 563.83(6)
_cod_database_code 2108172

loop_
_symmetry_equiv_pos_as_xyz
'x, y, z '
'x+1/2, -y+1/2, -z '
'-x, y+1/2, -z+1/2 '
'-x+1/2, -y, z+1/2 '

loop_
_atom_site_type_symbol
_atom_site_label
_atom_site_fract_x
_atom_site_fract_y
_atom_site_fract_z
_atom_site_occupancy
_atom_site_thermal_displace_type
_atom_site_U_iso_or_equiv
_atom_site_symmetry_multiplicity
P P11 0.8908(25) 0.2917(13) -0.2309(7) 1.0 Uiso 0.0041(8) 4
O O11 0.6760(33) 0.1628(17) -0.1992(11) 1.0 Uiso 0.0041(8) 4
D D11 0.731(4) 0.0836(21) -0.1560(12) 1.0 Uiso 0.0308(22) 4
O O12 1.0736(34) 0.3397(18) -0.1475(10) 1.0 Uiso 0.0041(8) 4
O O13 0.7189(33) 0.4352(14) -0.2690(10) 1.0 Uiso 0.0041(8) 4
D D13 0.651(4) 0.5106(25) -0.2240(13) 1.0 Uiso 0.0308(22) 4
O O14 1.0801(32) 0.2218(18) -0.3099(10) 1.0 Uiso 0.0041(8) 4
D D14 1.145(5) 0.2966(24) -0.3561(12) 1.0 Uiso 0.0308(22) 4
P P22 0.5580(22) 0.5086(12) 0.0016(8) 1.0 Uiso 0.0041(8) 4
O O21 0.7902(28) 0.6376(14) 0.0165(11) 1.0 Uiso 0.0041(8) 4
D D21 0.981(4) 0.6029(22) 0.0321(16) 1.0 Uiso 0.0308(22) 4
O O22 0.4562(31) 0.5218(20) -0.1008(8) 1.0 Uiso 0.0041(8) 4
D D22 0.299(4) 0.4561(28) -0.1222(13) 1.0 Uiso 0.0308(22) 4
O O23 0.6963(31) 0.3433(13) 0.0129(11) 1.0 Uiso 0.0041(8) 4
D D23 0.645(4) 0.2808(22) 0.0658(13) 1.0 Uiso 0.0308(22) 4
O O24 0.3020(30) 0.5286(17) 0.0692(9) 1.0 Uiso 0.0041(8) 4

loop_
_atom_type_symbol
_atom_type_number_in_cell
P 8.0
O 32.0
D 24.0

loop_
_geom_angle_atom_site_label_1
_geom_angle_atom_site_label_2
_geom_angle_atom_site_label_3
_geom_angle
_geom_angle_publ_flag
O11 P11 O12 108.3(10) no
O11 P11 O13 109.2(9) no
O11 P11 O14 107.9(10) no
O12 P11 O13 110.7(10) no
O12 P11 O14 111.5(9) no
O13 P11 O14 109.2(10) no
P11 O11 D11 121.3(17) no
P11 O13 D13 116.9(16) no
P11 O14 D14 115.2(17) no
O21 P22 O22 106.9(10) no
O21 P22 O23 109.9(9) no
O21 P22 O24 111.5(10) no
O22 P22 O23 106.9(11) no
O22 P22 O24 111.0(9) no
O23 P22 O24 110.5(10) no
P22 O21 D21 117.1(15) no
P22 O22 D22 119.2(17) no
P22 O23 D23 118.8(16) no

loop_
_geom_bond_atom_site_label_1
_geom_bond_atom_site_label_2
_geom_bond_distance
_geom_bond_publ_flag
P11 O11 1.546(18) no
P11 O12 1.523(17) no
P11 O13 1.554(16) no
P11 O14 1.551(17) no
O11 D11 0.95(2) no
O13 D13 0.97(2) no
O14 D14 0.97(2) no
P22 O21 1.547(16) no
P22 O22 1.551(16) no
P22 O23 1.549(15) no
P22 O24 1.541(17) no
O21 D21 0.96(2) no
O22 D22 0.97(3) no
O23 D23 0.96(2) no

loop_
_geom_torsion_atom_site_label_1
_geom_torsion_atom_site_label_2
_geom_torsion_atom_site_label_3
_geom_torsion_atom_site_label_4
_geom_torsion
_geom_torsion_publ_flag
O12 P11 O11 D11 -38(2) no
O13 P11 O11 D11 -158.5(19) no
O14 P11 O11 D11 83(2) no
O11 P11 O13 D13 84.2(19) no
O12 P11 O13 D13 -35(2) no
O14 P11 O13 D13 -158.0(17) no
O11 P11 O14 D14 148.8(19) no
O12 P11 O14 D14 -93(2) no
O13 P11 O14 D14 30(2) no
O22 P22 O21 D21 -118(2) no
O23 P22 O21 D21 -2(2) no
O24 P22 O21 D21 121(2) no
O21 P22 O22 D22 -175(2) no
O23 P22 O22 D22 67(2) no
O24 P22 O22 D22 -53(2) no
O21 P22 O23 D23 110.4(19) no
O22 P22 O23 D23 -133.9(18) no
O24 P22 O23 D23 -13(2) no
